data_4310705
loop_
_publ_author_name
'Jack M. Harrowfield'
'Saeed Maghaminia'
'Ali A. Soudi'

_publ_section_title
;
 Polyhapto-Aromatic Interactions in Lead(II) Coordination
;
_journal_name_full 'Inorganic Chemistry'
_journal_page_first 1810
_journal_page_last 1812
_journal_paper_doi 10.1021/ic034835x
_journal_volume 43
_journal_year 2004
_chemical_formula_sum 'C60 H44 O8 Pb2'
_chemical_formula_weight 1307.34
_chemical_name_systematic
;
  ?
;
_space_group_IT_number 14
_symmetry_cell_setting monoclinic
_symmetry_space_group_name_Hall '-P 2ybc'
_symmetry_space_group_name_H-M 'P 1 21/c 1'
_atom_sites_solution_hydrogens geom
_atom_sites_solution_primary direct
_atom_sites_solution_secondary difmap
_audit_creation_method SHELXL-97
_cell_angle_alpha 90.00
_cell_angle_beta 107.97(3)
_cell_angle_gamma 90.00
_cell_formula_units_Z 2
_cell_length_a 10.368(2)
_cell_length_b 20.577(4)
_cell_length_c 12.239(2)
_cell_measurement_reflns_used 24
_cell_measurement_temperature 293(2)
_cell_measurement_theta_max 11
_cell_measurement_theta_min 10
_cell_volume 2483.7(9)
_computing_cell_refinement 'CAD4 PC'
_computing_data_collection 'CAD4 PC'
_computing_data_reduction 'PLATON (Spek, 2002)'
_computing_molecular_graphics 'SHELXTL ver. 5.1 (Sheldrick, 1998)'
_computing_publication_material 'SHELXTL ver. 5.1 (Sheldrick, 1998)'
_computing_structure_refinement 'SHELXTL ver. 5.1 (Sheldrick, 1998)'
_computing_structure_solution 'SHELXTL ver. 5.1 (Sheldrick, 1998)'
_diffrn_ambient_temperature 293(2)
_diffrn_measured_fraction_theta_full 0.995
_diffrn_measured_fraction_theta_max 0.995
_diffrn_measurement_device_type 'CAD4 Enraf-Nonius'
_diffrn_measurement_method '\q/5/3\q scans'
_diffrn_radiation_monochromator graphite
_diffrn_radiation_source 'fine-focus sealed tube'
_diffrn_radiation_type MoK\a
_diffrn_radiation_wavelength 0.71073
_diffrn_reflns_av_R_equivalents 0.0181
_diffrn_reflns_av_sigmaI/netI 0.0315
_diffrn_reflns_limit_h_max 12
_diffrn_reflns_limit_h_min 0
_diffrn_reflns_limit_k_max 24
_diffrn_reflns_limit_k_min 0
_diffrn_reflns_limit_l_max 13
_diffrn_reflns_limit_l_min -14
_diffrn_reflns_number 4597
_diffrn_reflns_theta_full 24.98
_diffrn_reflns_theta_max 24.98
_diffrn_reflns_theta_min 2.06
_diffrn_standards_interval_count 97
_diffrn_standards_number 3
_exptl_absorpt_coefficient_mu 6.827
_exptl_absorpt_correction_T_max 0.953
_exptl_absorpt_correction_T_min 0.673
_exptl_absorpt_correction_type psi-scan
_exptl_absorpt_process_details 'North et al. (1968)'
_exptl_crystal_colour colorless
_exptl_crystal_density_diffrn 1.748
_exptl_crystal_density_method 'not measured'
_exptl_crystal_description prism
_exptl_crystal_F_000 1264
_exptl_crystal_size_max 0.50
_exptl_crystal_size_mid 0.30
_exptl_crystal_size_min 0.30
_refine_diff_density_max 0.426
_refine_diff_density_min -0.597
_refine_diff_density_rms 0.083
_refine_ls_extinction_method none
_refine_ls_goodness_of_fit_ref 0.985
_refine_ls_hydrogen_treatment constr
_refine_ls_matrix_type full
_refine_ls_number_parameters 316
_refine_ls_number_reflns 4346
_refine_ls_number_restraints 0
_refine_ls_restrained_S_all 0.985
_refine_ls_R_factor_all 0.0420
_refine_ls_R_factor_gt 0.0214
_refine_ls_shift/su_max 0.002
_refine_ls_shift/su_mean 0.000
_refine_ls_structure_factor_coef Fsqd
_refine_ls_weighting_details 'calc w=1/[\s^2^(Fo^2^)+(0.0302P)^2^+0.2372P] where P=(Fo^2^+2Fc^2^)/3'
_refine_ls_weighting_scheme calc
_refine_ls_wR_factor_gt 0.0481
_refine_ls_wR_factor_ref 0.0528
_reflns_number_gt 3453
_reflns_number_total 4346
_reflns_threshold_expression I>2\s(I)
_cod_data_source_file ic034835xsi20030721_125243.cif
_cod_data_source_block ac
_cod_depositor_comments
;
The following automatic conversions were performed:
'_symmetry_cell_setting' value 'Monoclinic' changed to 'monoclinic'
according to '/home/saulius/struct/CIF-dictionaries/cif_core.dic'
dictionary named 'cif_core.dic' version 2.4.1 from 2010-06-29.

Automatic conversion script
Id: cif_fix_enum 1527 2010-12-29 10:47:43Z saulius 
;
_cod_original_sg_symbol_H-M 'P 21/c'
_cod_database_code 4310705

loop_
_symmetry_equiv_pos_as_xyz
'x, y, z'
'-x, y+1/2, -z+1/2'
'-x, -y, -z'
'x, -y-1/2, z-1/2'

loop_
_atom_site_label
_atom_site_type_symbol
_atom_site_fract_x
_atom_site_fract_y
_atom_site_fract_z
_atom_site_U_iso_or_equiv
_atom_site_adp_type
_atom_site_occupancy
_atom_site_symmetry_multiplicity
_atom_site_calc_flag
_atom_site_refinement_flags
_atom_site_disorder_assembly
_atom_site_disorder_group
Pb1 Pb -0.201498(14) -0.027775(7) -0.060023(11) 0.03031(6) Uani 1 1 d . . .
O1 O -0.0271(3) -0.00877(13) 0.1072(2) 0.0327(6) Uani 1 1 d . . .
O2 O -0.1870(3) -0.12672(13) 0.0556(2) 0.0414(7) Uani 1 1 d . . .
O3 O -0.2093(3) 0.08626(15) -0.0483(2) 0.0481(7) Uani 1 1 d . . .
O4 O -0.3348(3) -0.00791(14) 0.0552(2) 0.0388(7) Uani 1 1 d . . .
C1 C -0.0210(4) -0.02652(19) 0.2108(3) 0.0296(8) Uani 1 1 d . . .
C2 C -0.0776(4) -0.08181(19) 0.2390(3) 0.0338(9) Uani 1 1 d . . .
H2A H -0.0627 -0.0891 0.3169 0.041 Uiso 1 1 calc R . .
C3 C -0.1558(4) -0.12891(18) 0.1631(3) 0.0334(9) Uani 1 1 d . . .
C4 C -0.2088(4) -0.18443(18) 0.2159(3) 0.0342(9) Uani 1 1 d . . .
C5 C -0.3391(5) -0.2069(2) 0.1623(4) 0.0497(12) Uani 1 1 d . . .
H5A H -0.3894 -0.1896 0.0919 0.060 Uiso 1 1 calc R . .
C6 C -0.3949(5) -0.2550(2) 0.2131(4) 0.0632(15) Uani 1 1 d . . .
H6A H -0.4830 -0.2692 0.1774 0.076 Uiso 1 1 calc R . .
C7 C -0.3200(5) -0.2816(2) 0.3164(4) 0.0566(13) Uani 1 1 d . . .
H7A H -0.3578 -0.3134 0.3511 0.068 Uiso 1 1 calc R . .
C8 C -0.1899(5) -0.2612(2) 0.3678(4) 0.0547(13) Uani 1 1 d . . .
H8A H -0.1385 -0.2801 0.4364 0.066 Uiso 1 1 calc R . .
C9 C -0.1344(4) -0.2125(2) 0.3182(4) 0.0436(11) Uani 1 1 d . . .
H9A H -0.0460 -0.1987 0.3542 0.052 Uiso 1 1 calc R . .
C10 C 0.0562(4) 0.01902(19) 0.3040(3) 0.0302(9) Uani 1 1 d . . .
C11 C 0.1172(4) -0.0024(2) 0.4160(3) 0.0394(10) Uani 1 1 d . . .
H11A H 0.1090 -0.0457 0.4348 0.047 Uiso 1 1 calc R . .
C12 C 0.1900(5) 0.0405(3) 0.4996(4) 0.0525(13) Uani 1 1 d . . .
H12A H 0.2326 0.0254 0.5736 0.063 Uiso 1 1 calc R . .
C13 C 0.2001(5) 0.1043(3) 0.4746(4) 0.0545(13) Uani 1 1 d . . .
H13A H 0.2479 0.1329 0.5316 0.065 Uiso 1 1 calc R . .
C14 C 0.1388(4) 0.1264(2) 0.3637(4) 0.0494(12) Uani 1 1 d . . .
H14A H 0.1460 0.1700 0.3460 0.059 Uiso 1 1 calc R . .
C15 C 0.0679(4) 0.0844(2) 0.2802(3) 0.0391(9) Uani 1 1 d . . .
H15A H 0.0269 0.0999 0.2061 0.047 Uiso 1 1 calc R . .
C16 C -0.2569(4) 0.1246(2) 0.0095(3) 0.0387(10) Uani 1 1 d . . .
C17 C -0.3251(4) 0.1055(2) 0.0867(4) 0.0444(11) Uani 1 1 d . . .
H17A H -0.3504 0.1382 0.1285 0.053 Uiso 1 1 calc R . .
C18 C -0.3585(4) 0.0417(2) 0.1065(3) 0.0339(10) Uani 1 1 d . . .
C19 C -0.4305(4) 0.0270(2) 0.1935(3) 0.0352(9) Uani 1 1 d . . .
C20 C -0.4621(4) 0.0740(3) 0.2633(3) 0.0482(11) Uani 1 1 d . . .
H20A H -0.4380 0.1171 0.2578 0.058 Uiso 1 1 calc R . .
C21 C -0.5288(5) 0.0568(3) 0.3406(4) 0.0629(15) Uani 1 1 d . . .
H21A H -0.5495 0.0885 0.3867 0.075 Uiso 1 1 calc R . .
C22 C -0.5648(5) -0.0061(3) 0.3501(4) 0.0598(14) Uani 1 1 d . . .
H22A H -0.6104 -0.0171 0.4020 0.072 Uiso 1 1 calc R . .
C23 C -0.5334(5) -0.0535(3) 0.2825(4) 0.0525(12) Uani 1 1 d . . .
H23A H -0.5568 -0.0966 0.2895 0.063 Uiso 1 1 calc R . .
C24 C -0.4670(4) -0.0367(2) 0.2043(4) 0.0433(11) Uani 1 1 d . . .
H24A H -0.4467 -0.0686 0.1584 0.052 Uiso 1 1 calc R . .
C25 C -0.2376(4) 0.1958(2) -0.0104(4) 0.0463(11) Uani 1 1 d . . .
C26 C -0.2791(5) 0.2457(3) 0.0437(4) 0.0628(14) Uani 1 1 d . . .
H26A H -0.3221 0.2366 0.0983 0.075 Uiso 1 1 calc R . .
C27 C -0.2583(6) 0.3104(3) 0.0184(6) 0.0776(18) Uani 1 1 d . . .
H27A H -0.2863 0.3439 0.0570 0.093 Uiso 1 1 calc R . .
C28 C -0.1972(6) 0.3245(3) -0.0623(5) 0.081(2) Uani 1 1 d . . .
H28A H -0.1841 0.3675 -0.0796 0.097 Uiso 1 1 calc R . .
C29 C -0.1555(6) 0.2756(3) -0.1175(5) 0.0746(17) Uani 1 1 d . . .
H29A H -0.1133 0.2853 -0.1724 0.089 Uiso 1 1 calc R . .
C30 C -0.1747(5) 0.2117(3) -0.0934(4) 0.0628(14) Uani 1 1 d . . .
H30A H -0.1459 0.1787 -0.1325 0.075 Uiso 1 1 calc R . .

loop_
_atom_site_aniso_label
_atom_site_aniso_U_11
_atom_site_aniso_U_22
_atom_site_aniso_U_33
_atom_site_aniso_U_23
_atom_site_aniso_U_13
_atom_site_aniso_U_12
Pb1 0.03072(9) 0.03652(9) 0.02542(8) -0.00124(7) 0.01121(6) -0.00369(8)
O1 0.0319(15) 0.0432(16) 0.0245(13) 0.0011(11) 0.0109(11) -0.0080(12)
O2 0.063(2) 0.0335(16) 0.0290(15) -0.0054(12) 0.0157(14) -0.0061(14)
O3 0.064(2) 0.0337(16) 0.0571(19) 0.0079(15) 0.0336(16) -0.0001(16)
O4 0.0394(17) 0.0369(16) 0.0497(18) 0.0002(13) 0.0277(14) 0.0004(13)
C1 0.0265(19) 0.039(2) 0.0255(18) -0.0028(18) 0.0116(15) 0.0018(18)
C2 0.043(2) 0.036(2) 0.0247(18) -0.0021(17) 0.0149(17) -0.0110(19)
C3 0.040(2) 0.031(2) 0.034(2) -0.0021(17) 0.0171(18) -0.0007(18)
C4 0.048(2) 0.0228(19) 0.033(2) -0.0016(16) 0.0139(18) -0.0035(17)
C5 0.049(3) 0.042(3) 0.049(3) 0.007(2) 0.001(2) -0.009(2)
C6 0.054(3) 0.057(3) 0.068(3) 0.015(3) 0.005(3) -0.025(3)
C7 0.066(3) 0.040(3) 0.062(3) 0.010(2) 0.017(3) -0.018(2)
C8 0.071(3) 0.042(3) 0.040(2) 0.014(2) 0.001(2) -0.007(2)
C9 0.043(3) 0.041(2) 0.040(2) 0.003(2) 0.003(2) -0.009(2)
C10 0.029(2) 0.039(2) 0.0273(19) -0.0054(17) 0.0158(16) -0.0060(17)
C11 0.038(2) 0.048(2) 0.031(2) -0.0047(19) 0.0096(18) -0.008(2)
C12 0.046(3) 0.083(4) 0.029(2) -0.013(2) 0.011(2) -0.005(3)
C13 0.052(3) 0.062(3) 0.051(3) -0.029(2) 0.018(2) -0.010(2)
C14 0.050(3) 0.037(3) 0.068(3) -0.016(2) 0.028(2) -0.008(2)
C15 0.039(2) 0.043(3) 0.037(2) -0.001(2) 0.0139(18) 0.003(2)
C16 0.033(2) 0.040(2) 0.039(2) 0.004(2) 0.0038(19) -0.0026(19)
C17 0.051(3) 0.036(2) 0.049(3) -0.004(2) 0.021(2) 0.001(2)
C18 0.023(2) 0.049(3) 0.029(2) -0.0010(17) 0.0066(16) 0.0020(17)
C19 0.027(2) 0.048(2) 0.030(2) 0.0012(19) 0.0073(16) 0.007(2)
C20 0.037(2) 0.068(3) 0.039(2) -0.003(2) 0.0108(19) 0.011(2)
C21 0.048(3) 0.104(5) 0.040(3) -0.011(3) 0.019(2) 0.020(3)
C22 0.047(3) 0.100(4) 0.036(3) 0.008(3) 0.019(2) 0.002(3)
C23 0.047(3) 0.072(3) 0.042(3) 0.009(2) 0.019(2) -0.007(2)
C24 0.040(3) 0.057(3) 0.035(2) -0.003(2) 0.0151(19) -0.004(2)
C25 0.039(2) 0.040(3) 0.049(3) 0.002(2) -0.003(2) -0.002(2)
C26 0.065(3) 0.052(3) 0.067(3) 0.004(3) 0.013(3) 0.002(3)
C27 0.085(4) 0.045(3) 0.088(4) -0.007(3) 0.004(4) -0.003(3)
C28 0.086(4) 0.045(3) 0.085(5) 0.016(3) -0.013(4) -0.010(3)
C29 0.088(4) 0.059(4) 0.072(4) 0.012(3) 0.018(3) -0.027(3)
C30 0.076(4) 0.049(3) 0.068(3) 0.004(3) 0.028(3) -0.018(3)

loop_
_atom_type_symbol
_atom_type_description
_atom_type_scat_dispersion_real
_atom_type_scat_dispersion_imag
_atom_type_scat_source
C C 0.0033 0.0016 'International Tables Vol C Tables 4.2.6.8 and 6.1.1.4'
H H 0.0000 0.0000 'International Tables Vol C Tables 4.2.6.8 and 6.1.1.4'
O O 0.0106 0.0060 'International Tables Vol C Tables 4.2.6.8 and 6.1.1.4'
Pb Pb -3.3944 10.1111 'International Tables Vol C Tables 4.2.6.8 and 6.1.1.4'

loop_
_geom_angle_atom_site_label_1
_geom_angle_atom_site_label_2
_geom_angle_atom_site_label_3
_geom_angle
_geom_angle_site_symmetry_1
_geom_angle_site_symmetry_3
_geom_angle_publ_flag
O4 Pb1 O1 83.13(10) . . ?
O4 Pb1 O3 75.31(10) . . ?
O1 Pb1 O3 78.99(10) . . ?
O4 Pb1 O2 74.64(10) . . ?
O1 Pb1 O2 74.79(9) . . ?
O3 Pb1 O2 141.98(9) . . ?
O4 Pb1 O1 144.33(9) . 3 ?
O1 Pb1 O1 69.19(9) . 3 ?
O3 Pb1 O1 77.61(9) . 3 ?
O2 Pb1 O1 116.73(9) . 3 ?
C1 O1 Pb1 127.3(2) . . ?
C1 O1 Pb1 120.1(2) . 3 ?
Pb1 O1 Pb1 110.81(9) . 3 ?
C3 O2 Pb1 125.7(2) . . ?
C16 O3 Pb1 133.3(3) . . ?
C18 O4 Pb1 134.2(3) . . ?
O1 C1 C2 125.5(3) . . ?
O1 C1 C10 114.8(3) . . ?
C2 C1 C10 119.7(3) . . ?
C1 C2 C3 127.4(3) . . ?
O2 C3 C2 125.1(4) . . ?
O2 C3 C4 118.0(3) . . ?
C2 C3 C4 116.9(3) . . ?
C9 C4 C5 118.7(4) . . ?
C9 C4 C3 122.3(4) . . ?
C5 C4 C3 118.9(4) . . ?
C4 C5 C6 120.4(4) . . ?
C7 C6 C5 120.0(4) . . ?
C8 C7 C6 119.9(4) . . ?
C7 C8 C9 120.3(4) . . ?
C4 C9 C8 120.6(4) . . ?
C15 C10 C11 118.1(4) . . ?
C15 C10 C1 120.4(3) . . ?
C11 C10 C1 121.6(4) . . ?
C12 C11 C10 120.3(4) . . ?
C13 C12 C11 120.8(5) . . ?
C12 C13 C14 119.6(4) . . ?
C15 C14 C13 120.2(4) . . ?
C14 C15 C10 121.1(4) . . ?
O3 C16 C17 124.9(4) . . ?
O3 C16 C25 115.0(4) . . ?
C17 C16 C25 120.1(4) . . ?
C16 C17 C18 125.7(4) . . ?
O4 C18 C17 125.2(4) . . ?
O4 C18 C19 113.9(4) . . ?
C17 C18 C19 120.9(4) . . ?
C24 C19 C20 118.5(4) . . ?
C24 C19 C18 117.8(4) . . ?
C20 C19 C18 123.7(4) . . ?
C21 C20 C19 120.3(5) . . ?
C22 C21 C20 120.8(5) . . ?
C21 C22 C23 119.9(5) . . ?
C22 C23 C24 119.8(5) . . ?
C19 C24 C23 120.8(4) . . ?
C26 C25 C30 117.6(5) . . ?
C26 C25 C16 125.2(5) . . ?
C30 C25 C16 117.2(4) . . ?
C25 C26 C27 121.1(6) . . ?
C28 C27 C26 120.2(6) . . ?
C29 C28 C27 119.7(6) . . ?
C28 C29 C30 120.9(6) . . ?
C29 C30 C25 120.5(6) . . ?

loop_
_geom_bond_atom_site_label_1
_geom_bond_atom_site_label_2
_geom_bond_distance
_geom_bond_site_symmetry_2
_geom_bond_publ_flag
Pb1 O4 2.295(3) . ?
Pb1 O1 2.308(3) . ?
Pb1 O3 2.354(3) . ?
Pb1 O2 2.458(3) . ?
Pb1 O1 2.713(3) 3 ?
O1 C1 1.303(4) . ?
O1 Pb1 2.713(3) 3 ?
O2 C3 1.254(4) . ?
O3 C16 1.258(5) . ?
O4 C18 1.261(5) . ?
C1 C2 1.372(5) . ?
C1 C10 1.502(5) . ?
C2 C3 1.413(5) . ?
C3 C4 1.498(5) . ?
C4 C9 1.379(5) . ?
C4 C5 1.386(6) . ?
C5 C6 1.386(6) . ?
C6 C7 1.376(6) . ?
C7 C8 1.366(6) . ?
C8 C9 1.385(6) . ?
C10 C15 1.391(5) . ?
C10 C11 1.393(5) . ?
C11 C12 1.385(6) . ?
C12 C13 1.360(7) . ?
C13 C14 1.386(7) . ?
C14 C15 1.367(6) . ?
C16 C17 1.399(6) . ?
C16 C25 1.509(6) . ?
C17 C18 1.398(6) . ?
C18 C19 1.508(6) . ?
C19 C24 1.382(6) . ?
C19 C20 1.394(6) . ?
C20 C21 1.380(7) . ?
C21 C22 1.361(8) . ?
C22 C23 1.381(7) . ?
C23 C24 1.385(6) . ?
C25 C26 1.361(7) . ?
C25 C30 1.405(7) . ?
C26 C27 1.399(7) . ?
C27 C28 1.359(8) . ?
C28 C29 1.356(8) . ?
C29 C30 1.375(7) . ?

loop_
_geom_torsion_atom_site_label_1
_geom_torsion_atom_site_label_2
_geom_torsion_atom_site_label_3
_geom_torsion_atom_site_label_4
_geom_torsion
_geom_torsion_site_symmetry_1
_geom_torsion_site_symmetry_2
_geom_torsion_site_symmetry_3
_geom_torsion_site_symmetry_4
_geom_torsion_publ_flag
O4 Pb1 O1 C1 38.5(3) . . . . ?
O3 Pb1 O1 C1 114.8(3) . . . . ?
O2 Pb1 O1 C1 -37.4(3) . . . . ?
O1 Pb1 O1 C1 -164.4(4) 3 . . . ?
O4 Pb1 O1 Pb1 -157.10(12) . . . 3 ?
O3 Pb1 O1 Pb1 -80.79(11) . . . 3 ?
O2 Pb1 O1 Pb1 127.01(12) . . . 3 ?
O1 Pb1 O1 Pb1 0.0 3 . . 3 ?
O4 Pb1 O2 C3 -52.7(3) . . . . ?
O1 Pb1 O2 C3 34.2(3) . . . . ?
O3 Pb1 O2 C3 -13.8(4) . . . . ?
O1 Pb1 O2 C3 90.9(3) 3 . . . ?
O4 Pb1 O3 C16 6.8(4) . . . . ?
O1 Pb1 O3 C16 -78.9(4) . . . . ?
O2 Pb1 O3 C16 -31.9(4) . . . . ?
O1 Pb1 O3 C16 -149.8(4) 3 . . . ?
O1 Pb1 O4 C18 67.3(4) . . . . ?
O3 Pb1 O4 C18 -13.1(3) . . . . ?
O2 Pb1 O4 C18 143.3(4) . . . . ?
O1 Pb1 O4 C18 28.7(4) 3 . . . ?
Pb1 O1 C1 C2 32.2(5) . . . . ?
Pb1 O1 C1 C2 -130.9(3) 3 . . . ?
Pb1 O1 C1 C10 -148.1(3) . . . . ?
Pb1 O1 C1 C10 48.8(4) 3 . . . ?
O1 C1 C2 C3 -2.0(7) . . . . ?
C10 C1 C2 C3 178.3(4) . . . . ?
Pb1 O2 C3 C2 -24.6(6) . . . . ?
Pb1 O2 C3 C4 153.4(3) . . . . ?
C1 C2 C3 O2 -0.7(7) . . . . ?
C1 C2 C3 C4 -178.6(4) . . . . ?
O2 C3 C4 C9 144.4(4) . . . . ?
C2 C3 C4 C9 -37.5(6) . . . . ?
O2 C3 C4 C5 -38.0(5) . . . . ?
C2 C3 C4 C5 140.1(4) . . . . ?
C9 C4 C5 C6 2.4(7) . . . . ?
C3 C4 C5 C6 -175.3(4) . . . . ?
C4 C5 C6 C7 -1.2(8) . . . . ?
C5 C6 C7 C8 -1.0(8) . . . . ?
C6 C7 C8 C9 1.9(8) . . . . ?
C5 C4 C9 C8 -1.5(7) . . . . ?
C3 C4 C9 C8 176.1(4) . . . . ?
C7 C8 C9 C4 -0.6(7) . . . . ?
O1 C1 C10 C15 25.7(5) . . . . ?
C2 C1 C10 C15 -154.6(4) . . . . ?
O1 C1 C10 C11 -154.6(4) . . . . ?
C2 C1 C10 C11 25.1(6) . . . . ?
C15 C10 C11 C12 -1.6(6) . . . . ?
C1 C10 C11 C12 178.7(4) . . . . ?
C10 C11 C12 C13 1.8(7) . . . . ?
C11 C12 C13 C14 -1.2(7) . . . . ?
C12 C13 C14 C15 0.5(7) . . . . ?
C13 C14 C15 C10 -0.3(6) . . . . ?
C11 C10 C15 C14 0.9(6) . . . . ?
C1 C10 C15 C14 -179.4(4) . . . . ?
Pb1 O3 C16 C17 -1.1(6) . . . . ?
Pb1 O3 C16 C25 179.6(2) . . . . ?
O3 C16 C17 C18 -4.3(7) . . . . ?
C25 C16 C17 C18 174.9(4) . . . . ?
Pb1 O4 C18 C17 13.7(6) . . . . ?
Pb1 O4 C18 C19 -167.2(2) . . . . ?
C16 C17 C18 O4 -1.9(7) . . . . ?
C16 C17 C18 C19 179.0(4) . . . . ?
O4 C18 C19 C24 -2.6(5) . . . . ?
C17 C18 C19 C24 176.5(4) . . . . ?
O4 C18 C19 C20 177.4(4) . . . . ?
C17 C18 C19 C20 -3.4(6) . . . . ?
C24 C19 C20 C21 -0.3(6) . . . . ?
C18 C19 C20 C21 179.7(4) . . . . ?
C19 C20 C21 C22 0.0(7) . . . . ?
C20 C21 C22 C23 0.5(7) . . . . ?
C21 C22 C23 C24 -0.8(7) . . . . ?
C20 C19 C24 C23 0.0(6) . . . . ?
C18 C19 C24 C23 -180.0(4) . . . . ?
C22 C23 C24 C19 0.6(7) . . . . ?
O3 C16 C25 C26 -179.1(4) . . . . ?
C17 C16 C25 C26 1.6(7) . . . . ?
O3 C16 C25 C30 2.6(6) . . . . ?
C17 C16 C25 C30 -176.7(4) . . . . ?
C30 C25 C26 C27 -0.8(7) . . . . ?
C16 C25 C26 C27 -179.1(4) . . . . ?
C25 C26 C27 C28 0.9(8) . . . . ?
C26 C27 C28 C29 -0.6(9) . . . . ?
C27 C28 C29 C30 0.3(9) . . . . ?
C28 C29 C30 C25 -0.3(9) . . . . ?
C26 C25 C30 C29 0.6(8) . . . . ?
C16 C25 C30 C29 179.0(4) . . . . ?
